data_7033471
loop_
_publ_author_name
'Fernandes, Tiago A.'
'Sola\<rov\'a, Hana'
'C\'isa\<rov\'a, Ivana'
'Uhl\'ik, Filip'
'\<St\'icha, Martin'
'\<St\<epni\<cka, Petr'

_publ_section_title
;
 Synthesis of phosphinoferrocene amides and thioamides from carbamoyl
 chlorides and the structural chemistry of Group 11 metal complexes with
 these mixed-donor ligands.
;
_journal_issue 7
_journal_name_full 'Dalton transactions (Cambridge, England : 2003)'
_journal_page_first 3092
_journal_page_last 3108
_journal_paper_doi 10.1039/c4dt03279a
_journal_volume 44
_journal_year 2015
_chemical_formula_moiety 'C50 H48 Cu Fe2 N2 P2 S2, B F4, 2 (C H Cl3)'
_chemical_formula_sum 'C52 H50 B Cl6 Cu F4 Fe2 N2 P2 S2'
_chemical_formula_weight 1303.75
_space_group_crystal_system monoclinic
_space_group_IT_number 14
_space_group_name_Hall '-P 2ybc'
_space_group_name_H-M_alt 'P 1 21/c 1'
_atom_sites_solution_hydrogens geom
_atom_sites_solution_primary direct
_atom_sites_solution_secondary difmap
_audit_creation_method SHELXL-97
_audit_update_record
;
2014-10-16 deposited with the CCDC.
2014-12-23 downloaded from the CCDC.
;
_cell_angle_alpha 90.00
_cell_angle_beta 94.6860(10)
_cell_angle_gamma 90.00
_cell_formula_units_Z 4
_cell_length_a 15.1921(4)
_cell_length_b 16.1101(3)
_cell_length_c 22.5908(4)
_cell_measurement_reflns_used 9785
_cell_measurement_temperature 150(2)
_cell_measurement_theta_max 27.49
_cell_measurement_theta_min 2.51
_cell_volume 5510.5(2)
_computing_cell_refinement 'Bruker SAINT'
_computing_data_collection 'Bruker APEX2'
_computing_data_reduction 'Bruker SAINT'
_computing_molecular_graphics 'PLATON (Spek, 2003)'
_computing_publication_material 'PLATON (Spek, 2003)'
_computing_structure_refinement 'SHELXL-97 (Sheldrick, 2008)'
_computing_structure_solution 'SHELXS-97 (Sheldrick, 2008)'
_diffrn_ambient_temperature 150(2)
_diffrn_measured_fraction_theta_full 1.000
_diffrn_measured_fraction_theta_max 1.000
_diffrn_measurement_device_type 'Bruker APEX-II CCD'
_diffrn_measurement_method '\f and \w scans'
_diffrn_radiation_monochromator graphite
_diffrn_radiation_source 'fine-focus sealed tube'
_diffrn_radiation_type MoK\a
_diffrn_radiation_wavelength 0.71073
_diffrn_reflns_av_R_equivalents 0.0238
_diffrn_reflns_av_sigmaI/netI 0.0186
_diffrn_reflns_limit_h_max 19
_diffrn_reflns_limit_h_min -19
_diffrn_reflns_limit_k_max 20
_diffrn_reflns_limit_k_min -20
_diffrn_reflns_limit_l_max 29
_diffrn_reflns_limit_l_min -29
_diffrn_reflns_number 65566
_diffrn_reflns_theta_full 27.50
_diffrn_reflns_theta_max 27.50
_diffrn_reflns_theta_min 1.34
_exptl_absorpt_coefficient_mu 1.379
_exptl_absorpt_correction_T_max 0.7157
_exptl_absorpt_correction_T_min 0.5399
_exptl_absorpt_correction_type numerical
_exptl_absorpt_process_details 'SADABS V2012/1 (Bruker AXS Inc.)'
_exptl_crystal_colour red
_exptl_crystal_density_diffrn 1.571
_exptl_crystal_density_method 'not measured'
_exptl_crystal_description prism
_exptl_crystal_F_000 2648
_exptl_crystal_size_max 0.51
_exptl_crystal_size_mid 0.36
_exptl_crystal_size_min 0.26
_refine_diff_density_max 1.489
_refine_diff_density_min -0.928
_refine_diff_density_rms 0.070
_refine_ls_extinction_method none
_refine_ls_goodness_of_fit_ref 1.026
_refine_ls_hydrogen_treatment constr
_refine_ls_matrix_type full
_refine_ls_number_parameters 653
_refine_ls_number_reflns 12652
_refine_ls_number_restraints 0
_refine_ls_restrained_S_all 1.026
_refine_ls_R_factor_all 0.0449
_refine_ls_R_factor_gt 0.0356
_refine_ls_shift/su_max 0.004
_refine_ls_shift/su_mean 0.000
_refine_ls_structure_factor_coef Fsqd
_refine_ls_weighting_details 'calc w=1/[\s^2^(Fo^2^)+(0.0411P)^2^+8.0032P] where P=(Fo^2^+2Fc^2^)/3'
_refine_ls_weighting_scheme calc
_refine_ls_wR_factor_gt 0.0883
_refine_ls_wR_factor_ref 0.0945
_reflns_number_gt 10679
_reflns_number_total 12652
_reflns_threshold_expression >2sigma(I)
_cod_data_source_file c4dt03279a2.cif
_cod_data_source_block tf56
_cod_depositor_comments 'Adding full bibliography for 7033464--7033475.cif.'
_cod_database_code 7033471

loop_
_space_group_symop_id
_space_group_symop_operation_xyz
1 'x, y, z'
2 '-x, y+1/2, -z+1/2'
3 '-x, -y, -z'
4 'x, -y-1/2, z-1/2'

loop_
_atom_site_label
_atom_site_type_symbol
_atom_site_fract_x
_atom_site_fract_y
_atom_site_fract_z
_atom_site_U_iso_or_equiv
_atom_site_adp_type
_atom_site_occupancy
_atom_site_symmetry_multiplicity
_atom_site_calc_flag
_atom_site_refinement_flags
Cu Cu 0.753064(16) 0.144823(15) 0.987279(10) 0.01514(6) Uani 1 1 d .
Fe1 Fe 0.88216(2) 0.05539(2) 1.160382(14) 0.02339(8) Uani 1 1 d .
S1 S 0.88185(4) 0.06023(3) 0.98595(2) 0.02044(11) Uani 1 1 d .
P1 P 0.76282(3) 0.20697(3) 1.07846(2) 0.01510(10) Uani 1 1 d .
N1 N 0.87009(13) -0.09494(12) 1.02148(9) 0.0251(4) Uani 1 1 d .
C1 C 0.94387(15) -0.00170(14) 1.09457(10) 0.0233(5) Uani 1 1 d .
C2 C 0.9502(2) -0.05060(18) 1.14839(11) 0.0387(7) Uani 1 1 d .
H2 H 0.9280 -0.1052 1.1527 0.046 Uiso 1 1 calc R
C3 C 0.9958(2) -0.0022(2) 1.19379(12) 0.0499(9) Uani 1 1 d .
H3 H 1.0096 -0.0193 1.2337 0.060 Uiso 1 1 calc R
C4 C 1.01698(18) 0.0757(2) 1.16972(13) 0.0453(8) Uani 1 1 d .
H4 H 1.0475 0.1197 1.1906 0.054 Uiso 1 1 calc R
C5 C 0.98473(15) 0.07678(17) 1.10908(11) 0.0293(5) Uani 1 1 d .
H5 H 0.9894 0.1219 1.0825 0.035 Uiso 1 1 calc R
C6 C 0.78107(14) 0.13688(14) 1.14046(9) 0.0212(4) Uani 1 1 d .
C7 C 0.74918(16) 0.05355(16) 1.13938(12) 0.0302(5) Uani 1 1 d .
H7 H 0.7196 0.0262 1.1062 0.036 Uiso 1 1 calc R
C8 C 0.7695(2) 0.0186(2) 1.19675(14) 0.0461(8) Uani 1 1 d .
H8 H 0.7553 -0.0360 1.2086 0.055 Uiso 1 1 calc R
C9 C 0.8148(2) 0.0792(2) 1.23309(11) 0.0452(8) Uani 1 1 d .
H9 H 0.8366 0.0720 1.2734 0.054 Uiso 1 1 calc R
C10 C 0.82210(18) 0.15262(18) 1.19908(10) 0.0328(6) Uani 1 1 d .
H10 H 0.8492 0.2031 1.2126 0.039 Uiso 1 1 calc R
C11 C 0.89693(14) -0.01890(13) 1.03627(9) 0.0195(4) Uani 1 1 d .
C12 C 0.66382(14) 0.26213(14) 1.09761(9) 0.0194(4) Uani 1 1 d .
C13 C 0.60711(15) 0.22997(16) 1.13764(10) 0.0263(5) Uani 1 1 d .
H13 H 0.6220 0.1800 1.1584 0.032 Uiso 1 1 calc R
C14 C 0.52872(17) 0.27112(18) 1.14719(12) 0.0336(6) Uani 1 1 d .
H14 H 0.4904 0.2489 1.1744 0.040 Uiso 1 1 calc R
C15 C 0.50650(17) 0.34400(18) 1.11731(12) 0.0354(6) Uani 1 1 d .
H15 H 0.4528 0.3716 1.1237 0.042 Uiso 1 1 calc R
C16 C 0.56270(17) 0.37679(17) 1.07797(12) 0.0337(6) Uani 1 1 d .
H16 H 0.5479 0.4272 1.0578 0.040 Uiso 1 1 calc R
C17 C 0.64074(16) 0.33597(15) 1.06806(11) 0.0267(5) Uani 1 1 d .
H17 H 0.6788 0.3586 1.0409 0.032 Uiso 1 1 calc R
C18 C 0.84970(14) 0.28434(13) 1.09245(10) 0.0208(4) Uani 1 1 d .
C19 C 0.92123(15) 0.28400(15) 1.05796(11) 0.0269(5) Uani 1 1 d .
H19 H 0.9239 0.2442 1.0271 0.032 Uiso 1 1 calc R
C20 C 0.98904(18) 0.34160(17) 1.06834(15) 0.0399(7) Uani 1 1 d .
H20 H 1.0382 0.3405 1.0449 0.048 Uiso 1 1 calc R
C21 C 0.9850(2) 0.40006(17) 1.11237(15) 0.0453(8) Uani 1 1 d .
H21 H 1.0313 0.4394 1.1193 0.054 Uiso 1 1 calc R
C22 C 0.9138(2) 0.40174(18) 1.14650(15) 0.0473(8) Uani 1 1 d .
H22 H 0.9110 0.4425 1.1767 0.057 Uiso 1 1 calc R
C23 C 0.84647(19) 0.34414(17) 1.13696(12) 0.0356(6) Uani 1 1 d .
H23 H 0.7978 0.3453 1.1608 0.043 Uiso 1 1 calc R
C24 C 0.81166(17) -0.10981(17) 0.96748(12) 0.0331(6) Uani 1 1 d .
H24A H 0.7715 -0.0626 0.9605 0.050 Uiso 1 1 calc R
H24B H 0.7772 -0.1604 0.9724 0.050 Uiso 1 1 calc R
H24C H 0.8472 -0.1163 0.9335 0.050 Uiso 1 1 calc R
C25 C 0.9045(2) -0.17156(16) 1.05077(14) 0.0386(6) Uani 1 1 d .
H25A H 0.9630 -0.1608 1.0707 0.058 Uiso 1 1 calc R
H25B H 0.9088 -0.2152 1.0209 0.058 Uiso 1 1 calc R
H25C H 0.8643 -0.1895 1.0801 0.058 Uiso 1 1 calc R
Fe2 Fe 0.63903(2) 0.058061(19) 0.812526(13) 0.01975(8) Uani 1 1 d .
S2 S 0.62701(4) 0.05549(4) 0.98702(2) 0.02374(12) Uani 1 1 d .
P2 P 0.75433(3) 0.20749(3) 0.89767(2) 0.01434(10) Uani 1 1 d .
N2 N 0.47509(13) 0.12620(12) 0.94939(9) 0.0246(4) Uani 1 1 d .
C51 C 0.54445(15) 0.05282(14) 0.87308(10) 0.0214(4) Uani 1 1 d .
C52 C 0.51175(16) 0.09419(15) 0.81911(10) 0.0260(5) Uani 1 1 d .
H52 H 0.4904 0.1496 0.8160 0.031 Uiso 1 1 calc R
C53 C 0.51710(17) 0.03750(16) 0.77152(11) 0.0306(5) Uani 1 1 d .
H53 H 0.4992 0.0483 0.7310 0.037 Uiso 1 1 calc R
C54 C 0.55383(18) -0.03840(15) 0.79477(11) 0.0302(5) Uani 1 1 d .
H54 H 0.5643 -0.0869 0.7725 0.036 Uiso 1 1 calc R
C55 C 0.57195(16) -0.02866(14) 0.85692(10) 0.0251(5) Uani 1 1 d .
H55 H 0.5979 -0.0692 0.8834 0.030 Uiso 1 1 calc R
C56 C 0.74060(15) 0.13765(13) 0.83518(9) 0.0198(4) Uani 1 1 d .
C57 C 0.70231(17) 0.15450(15) 0.77598(10) 0.0270(5) Uani 1 1 d .
H57 H 0.6763 0.2054 0.7624 0.032 Uiso 1 1 calc R
C58 C 0.71042(19) 0.08152(17) 0.74156(10) 0.0340(6) Uani 1 1 d .
H58 H 0.6903 0.0750 0.7009 0.041 Uiso 1 1 calc R
C59 C 0.75367(17) 0.01996(17) 0.77819(11) 0.0319(5) Uani 1 1 d .
H59 H 0.7677 -0.0346 0.7661 0.038 Uiso 1 1 calc R
C60 C 0.77249(15) 0.05376(14) 0.83599(10) 0.0237(5) Uani 1 1 d .
H60 H 0.8011 0.0258 0.8692 0.028 Uiso 1 1 calc R
C61 C 0.54389(14) 0.08268(13) 0.93475(10) 0.0198(4) Uani 1 1 d .
C62 C 0.85435(13) 0.26348(13) 0.88168(9) 0.0176(4) Uani 1 1 d .
C63 C 0.90955(15) 0.23807(15) 0.83869(10) 0.0243(5) Uani 1 1 d .
H63 H 0.8949 0.1904 0.8152 0.029 Uiso 1 1 calc R
C64 C 0.98640(16) 0.28281(17) 0.83025(12) 0.0332(6) Uani 1 1 d .
H64 H 1.0236 0.2656 0.8007 0.040 Uiso 1 1 calc R
C65 C 1.00871(17) 0.35183(17) 0.86444(13) 0.0367(6) Uani 1 1 d .
H65 H 1.0614 0.3815 0.8588 0.044 Uiso 1 1 calc R
C66 C 0.95428(18) 0.37751(18) 0.90682(13) 0.0375(6) Uani 1 1 d .
H66 H 0.9694 0.4252 0.9302 0.045 Uiso 1 1 calc R
C67 C 0.87743(16) 0.33404(15) 0.91550(11) 0.0273(5) Uani 1 1 d .
H67 H 0.8402 0.3524 0.9447 0.033 Uiso 1 1 calc R
C68 C 0.66899(14) 0.28529(13) 0.88130(9) 0.0182(4) Uani 1 1 d .
C69 C 0.59818(14) 0.28974(13) 0.91653(10) 0.0205(4) Uani 1 1 d .
H69 H 0.5967 0.2542 0.9500 0.025 Uiso 1 1 calc R
C70 C 0.52964(15) 0.34543(15) 0.90339(11) 0.0263(5) Uani 1 1 d .
H70 H 0.4812 0.3473 0.9275 0.032 Uiso 1 1 calc R
C71 C 0.53188(16) 0.39827(16) 0.85511(11) 0.0295(5) Uani 1 1 d .
H71 H 0.4847 0.4360 0.8458 0.035 Uiso 1 1 calc R
C72 C 0.60309(17) 0.39603(16) 0.82049(11) 0.0307(5) Uani 1 1 d .
H72 H 0.6051 0.4330 0.7879 0.037 Uiso 1 1 calc R
C73 C 0.67142(15) 0.34003(15) 0.83325(10) 0.0252(5) Uani 1 1 d .
H73 H 0.7200 0.3388 0.8093 0.030 Uiso 1 1 calc R
C74 C 0.47175(19) 0.16327(17) 1.00832(12) 0.0355(6) Uani 1 1 d .
H74A H 0.4422 0.1250 1.0340 0.053 Uiso 1 1 calc R
H74B H 0.4388 0.2156 1.0048 0.053 Uiso 1 1 calc R
H74C H 0.5320 0.1740 1.0256 0.053 Uiso 1 1 calc R
C75 C 0.39157(16) 0.13480(18) 0.91211(13) 0.0368(6) Uani 1 1 d .
H75A H 0.3880 0.1905 0.8946 0.055 Uiso 1 1 calc R
H75B H 0.3419 0.1265 0.9365 0.055 Uiso 1 1 calc R
H75C H 0.3892 0.0932 0.8804 0.055 Uiso 1 1 calc R
C80 C 0.25945(17) 0.43137(15) 0.00406(12) 0.0307(5) Uani 1 1 d .
H80 H 0.2849 0.4124 -0.0331 0.037 Uiso 1 1 calc R
Cl81 Cl 0.16024(6) 0.48379(6) -0.01556(4) 0.0586(2) Uani 1 1 d .
Cl82 Cl 0.24148(7) 0.34417(5) 0.04779(4) 0.0627(3) Uani 1 1 d .
Cl83 Cl 0.33564(5) 0.49798(5) 0.04253(4) 0.0512(2) Uani 1 1 d .
C90 C 0.24694(18) 0.27210(19) 0.21561(13) 0.0396(6) Uani 1 1 d .
H90 H 0.2511 0.2460 0.2559 0.048 Uiso 1 1 calc R
Cl91 Cl 0.27329(8) 0.19697(5) 0.16363(4) 0.0679(3) Uani 1 1 d .
Cl92 Cl 0.14017(6) 0.30969(8) 0.20023(6) 0.0839(4) Uani 1 1 d .
Cl93 Cl 0.32350(6) 0.35279(6) 0.21588(5) 0.0724(3) Uani 1 1 d .
B1 B 0.2791(2) 0.3511(3) 0.85090(16) 0.0479(9) Uani 1 1 d .
F1 F 0.2671(2) 0.30589(14) 0.89943(10) 0.0902(9) Uani 1 1 d .
F2 F 0.34355(13) 0.31499(18) 0.81857(9) 0.0751(7) Uani 1 1 d .
F3 F 0.30980(18) 0.42966(15) 0.86889(11) 0.0781(7) Uani 1 1 d .
F4 F 0.20403(14) 0.36038(17) 0.81263(11) 0.0761(7) Uani 1 1 d .

loop_
_atom_site_aniso_label
_atom_site_aniso_U_11
_atom_site_aniso_U_22
_atom_site_aniso_U_33
_atom_site_aniso_U_23
_atom_site_aniso_U_13
_atom_site_aniso_U_12
Cu 0.01769(13) 0.01534(12) 0.01230(12) 0.00164(9) 0.00068(9) -0.00017(9)
Fe1 0.02491(17) 0.03045(18) 0.01469(15) 0.00268(12) 0.00087(12) 0.01078(13)
S1 0.0205(3) 0.0225(3) 0.0187(2) 0.0031(2) 0.0041(2) 0.0069(2)
P1 0.0142(2) 0.0181(2) 0.0130(2) -0.00091(19) 0.00119(18) 0.00150(19)
N1 0.0255(10) 0.0207(9) 0.0292(10) 0.0010(8) 0.0026(8) 0.0029(8)
C1 0.0216(11) 0.0269(11) 0.0213(11) 0.0003(9) 0.0006(9) 0.0109(9)
C2 0.0521(17) 0.0377(14) 0.0262(13) 0.0061(11) 0.0021(12) 0.0266(13)
C3 0.0469(18) 0.077(2) 0.0233(13) -0.0032(14) -0.0106(12) 0.0381(17)
C4 0.0236(13) 0.073(2) 0.0375(15) -0.0215(15) -0.0087(11) 0.0116(13)
C5 0.0179(11) 0.0416(14) 0.0283(12) -0.0094(11) 0.0014(9) 0.0037(10)
C6 0.0196(10) 0.0296(11) 0.0151(9) 0.0029(8) 0.0048(8) 0.0080(9)
C7 0.0253(12) 0.0333(13) 0.0327(13) 0.0135(10) 0.0062(10) 0.0031(10)
C8 0.0430(16) 0.0541(18) 0.0433(16) 0.0334(15) 0.0170(13) 0.0125(14)
C9 0.0504(17) 0.070(2) 0.0165(11) 0.0145(13) 0.0115(11) 0.0311(16)
C10 0.0370(14) 0.0455(15) 0.0162(10) -0.0024(10) 0.0037(10) 0.0206(12)
C11 0.0166(10) 0.0223(10) 0.0202(10) 0.0008(8) 0.0045(8) 0.0062(8)
C12 0.0165(10) 0.0244(10) 0.0169(9) -0.0050(8) 0.0002(8) 0.0040(8)
C13 0.0225(11) 0.0324(12) 0.0247(11) 0.0015(10) 0.0053(9) 0.0061(9)
C14 0.0241(12) 0.0466(15) 0.0315(13) -0.0006(11) 0.0115(10) 0.0073(11)
C15 0.0247(12) 0.0469(16) 0.0348(14) -0.0083(12) 0.0034(10) 0.0152(11)
C16 0.0309(13) 0.0335(13) 0.0365(14) 0.0002(11) 0.0021(11) 0.0145(11)
C17 0.0265(12) 0.0275(12) 0.0265(12) 0.0007(9) 0.0042(9) 0.0070(9)
C18 0.0203(10) 0.0194(10) 0.0217(10) -0.0028(8) -0.0045(8) 0.0009(8)
C19 0.0216(11) 0.0246(11) 0.0344(13) 0.0008(10) 0.0013(10) -0.0022(9)
C20 0.0237(13) 0.0335(14) 0.0615(19) 0.0085(13) -0.0021(12) -0.0088(11)
C21 0.0369(16) 0.0281(14) 0.066(2) 0.0051(13) -0.0261(15) -0.0102(12)
C22 0.0517(19) 0.0349(15) 0.0508(18) -0.0177(13) -0.0230(15) -0.0011(13)
C23 0.0358(14) 0.0380(14) 0.0317(13) -0.0159(11) -0.0052(11) 0.0004(11)
C24 0.0294(13) 0.0326(13) 0.0368(14) -0.0069(11) -0.0013(11) -0.0010(10)
C25 0.0450(16) 0.0199(12) 0.0510(17) 0.0064(11) 0.0032(13) 0.0047(11)
Fe2 0.02573(17) 0.01944(15) 0.01352(14) -0.00001(11) -0.00176(12) -0.00581(12)
S2 0.0225(3) 0.0281(3) 0.0199(3) 0.0078(2) -0.0025(2) -0.0101(2)
P2 0.0148(2) 0.0151(2) 0.0128(2) 0.00266(18) -0.00039(18) -0.00223(18)
N2 0.0226(10) 0.0236(9) 0.0281(10) 0.0007(8) 0.0041(8) -0.0067(8)
C51 0.0199(10) 0.0225(11) 0.0212(10) 0.0016(8) -0.0025(8) -0.0068(8)
C52 0.0249(11) 0.0280(12) 0.0237(11) 0.0030(9) -0.0062(9) -0.0029(9)
C53 0.0327(13) 0.0349(13) 0.0223(11) 0.0002(10) -0.0088(10) -0.0102(11)
C54 0.0381(14) 0.0250(12) 0.0269(12) -0.0041(9) -0.0010(10) -0.0136(10)
C55 0.0302(12) 0.0207(11) 0.0242(11) 0.0020(9) 0.0007(9) -0.0072(9)
C56 0.0230(11) 0.0219(10) 0.0141(9) 0.0001(8) -0.0003(8) -0.0054(8)
C57 0.0346(13) 0.0306(12) 0.0152(10) 0.0050(9) -0.0023(9) -0.0136(10)
C58 0.0428(15) 0.0452(15) 0.0143(10) -0.0029(10) 0.0049(10) -0.0186(12)
C59 0.0346(14) 0.0343(13) 0.0279(12) -0.0126(10) 0.0103(10) -0.0055(11)
C60 0.0229(11) 0.0263(11) 0.0221(11) -0.0034(9) 0.0027(9) -0.0014(9)
C61 0.0199(10) 0.0170(10) 0.0223(10) 0.0034(8) 0.0002(8) -0.0093(8)
C62 0.0150(9) 0.0188(10) 0.0187(10) 0.0078(8) -0.0012(8) -0.0008(8)
C63 0.0204(11) 0.0276(11) 0.0255(11) 0.0054(9) 0.0054(9) 0.0030(9)
C64 0.0213(12) 0.0396(14) 0.0400(14) 0.0150(11) 0.0118(10) 0.0049(10)
C65 0.0188(11) 0.0378(14) 0.0536(17) 0.0181(13) 0.0044(11) -0.0074(10)
C66 0.0332(14) 0.0332(14) 0.0458(16) 0.0018(12) 0.0010(12) -0.0138(11)
C67 0.0246(12) 0.0271(12) 0.0305(12) -0.0020(10) 0.0040(10) -0.0078(9)
C68 0.0164(10) 0.0189(10) 0.0187(10) 0.0039(8) -0.0031(8) -0.0019(8)
C69 0.0200(10) 0.0199(10) 0.0212(10) 0.0025(8) 0.0002(8) -0.0040(8)
C70 0.0163(10) 0.0293(12) 0.0333(12) 0.0012(10) 0.0021(9) -0.0004(9)
C71 0.0206(11) 0.0297(12) 0.0369(13) 0.0054(10) -0.0059(10) 0.0049(9)
C72 0.0287(13) 0.0335(13) 0.0290(12) 0.0147(10) -0.0034(10) 0.0043(10)
C73 0.0226(11) 0.0288(12) 0.0244(11) 0.0112(9) 0.0026(9) 0.0018(9)
C74 0.0412(15) 0.0313(13) 0.0366(14) -0.0061(11) 0.0187(12) -0.0102(11)
C75 0.0199(12) 0.0423(15) 0.0483(16) 0.0063(12) 0.0030(11) 0.0032(11)
C80 0.0345(14) 0.0256(12) 0.0312(12) 0.0009(10) -0.0016(10) -0.0039(10)
Cl81 0.0403(4) 0.0550(5) 0.0767(6) -0.0099(4) -0.0186(4) 0.0076(4)
Cl82 0.0801(6) 0.0428(4) 0.0630(5) 0.0190(4) -0.0078(5) -0.0263(4)
Cl83 0.0488(4) 0.0340(3) 0.0663(5) 0.0078(3) -0.0227(4) -0.0144(3)
C90 0.0321(14) 0.0471(16) 0.0387(15) -0.0009(13) -0.0029(11) 0.0047(12)
Cl91 0.1210(9) 0.0370(4) 0.0432(4) -0.0091(3) -0.0088(5) -0.0007(5)
Cl92 0.0295(4) 0.1011(8) 0.1194(9) 0.0503(7) -0.0042(5) 0.0067(5)
Cl93 0.0479(5) 0.0728(6) 0.1006(8) -0.0543(6) 0.0299(5) -0.0209(4)
B1 0.0390(18) 0.071(3) 0.0335(17) -0.0066(16) 0.0028(14) 0.0028(17)
F1 0.165(3) 0.0533(13) 0.0572(13) 0.0110(11) 0.0404(16) 0.0226(15)
F2 0.0347(10) 0.138(2) 0.0522(12) -0.0425(13) 0.0021(9) -0.0046(12)
F3 0.0962(19) 0.0699(15) 0.0705(15) -0.0011(12) 0.0209(13) -0.0123(13)
F4 0.0420(11) 0.114(2) 0.0730(15) 0.0102(14) 0.0096(10) 0.0074(12)

loop_
_atom_type_symbol
_atom_type_description
_atom_type_scat_dispersion_real
_atom_type_scat_dispersion_imag
_atom_type_scat_source
C C 0.0033 0.0016 'International Tables Vol C Tables 4.2.6.8 and 6.1.1.4'
H H 0.0000 0.0000 'International Tables Vol C Tables 4.2.6.8 and 6.1.1.4'
N N 0.0061 0.0033 'International Tables Vol C Tables 4.2.6.8 and 6.1.1.4'
B B 0.0013 0.0007 'International Tables Vol C Tables 4.2.6.8 and 6.1.1.4'
F F 0.0171 0.0103 'International Tables Vol C Tables 4.2.6.8 and 6.1.1.4'
P P 0.1023 0.0942 'International Tables Vol C Tables 4.2.6.8 and 6.1.1.4'
S S 0.1246 0.1234 'International Tables Vol C Tables 4.2.6.8 and 6.1.1.4'
Cl Cl 0.1484 0.1585 'International Tables Vol C Tables 4.2.6.8 and 6.1.1.4'
Fe Fe 0.3463 0.8444 'International Tables Vol C Tables 4.2.6.8 and 6.1.1.4'
Cu Cu 0.3201 1.2651 'International Tables Vol C Tables 4.2.6.8 and 6.1.1.4'

loop_
_geom_angle_atom_site_label_1
_geom_angle_atom_site_label_2
_geom_angle_atom_site_label_3
_geom_angle
P2 Cu P1 127.32(2)
P2 Cu S1 100.17(2)
P1 Cu S1 105.59(2)
P2 Cu S2 109.33(2)
P1 Cu S2 104.98(2)
S1 Cu S2 108.24(2)
C2 Fe1 C7 117.64(12)
C2 Fe1 C1 41.64(10)
C7 Fe1 C1 109.25(10)
C2 Fe1 C9 124.12(12)
C7 Fe1 C9 68.73(12)
C1 Fe1 C9 164.04(12)
C2 Fe1 C6 153.52(11)
C7 Fe1 C6 40.94(10)
C1 Fe1 C6 120.74(9)
C9 Fe1 C6 68.84(9)
C2 Fe1 C10 162.43(10)
C7 Fe1 C10 69.02(11)
C1 Fe1 C10 154.76(10)
C9 Fe1 C10 40.66(12)
C6 Fe1 C10 41.24(9)
C2 Fe1 C8 105.19(13)
C7 Fe1 C8 40.82(10)
C1 Fe1 C8 127.67(13)
C9 Fe1 C8 40.59(14)
C6 Fe1 C8 68.68(10)
C10 Fe1 C8 68.49(13)
C2 Fe1 C5 69.24(12)
C7 Fe1 C5 131.09(10)
C1 Fe1 C5 41.11(10)
C9 Fe1 C5 151.56(13)
C6 Fe1 C5 111.14(10)
C10 Fe1 C5 120.02(11)
C8 Fe1 C5 167.75(13)
C2 Fe1 C3 40.87(12)
C7 Fe1 C3 150.34(14)
C1 Fe1 C3 68.96(10)
C9 Fe1 C3 104.56(11)
C6 Fe1 C3 165.45(12)
C10 Fe1 C3 125.54(11)
C8 Fe1 C3 115.34(13)
C5 Fe1 C3 68.10(12)
C2 Fe1 C4 68.61(14)
C7 Fe1 C4 168.84(12)
C1 Fe1 C4 68.63(10)
C9 Fe1 C4 116.46(13)
C6 Fe1 C4 129.88(12)
C10 Fe1 C4 107.93(12)
C8 Fe1 C4 149.21(13)
C5 Fe1 C4 40.29(11)
C3 Fe1 C4 40.22(14)
C11 S1 Cu 118.85(7)
C6 P1 C18 103.30(10)
C6 P1 C12 101.40(10)
C18 P1 C12 102.97(10)
C6 P1 Cu 114.87(8)
C18 P1 Cu 116.65(7)
C12 P1 Cu 115.61(7)
C11 N1 C24 120.9(2)
C11 N1 C25 124.7(2)
C24 N1 C25 113.8(2)
C5 C1 C2 106.9(2)
C5 C1 C11 122.6(2)
C2 C1 C11 130.1(2)
C5 C1 Fe1 69.64(13)
C2 C1 Fe1 68.64(13)
C11 C1 Fe1 121.27(15)
C3 C2 C1 107.6(3)
C3 C2 Fe1 70.40(16)
C1 C2 Fe1 69.72(13)
C3 C2 H2 126.2
C1 C2 H2 126.2
Fe1 C2 H2 125.3
C4 C3 C2 108.8(2)
C4 C3 Fe1 70.65(16)
C2 C3 Fe1 68.73(15)
C4 C3 H3 125.6
C2 C3 H3 125.6
Fe1 C3 H3 126.6
C3 C4 C5 108.1(3)
C3 C4 Fe1 69.13(18)
C5 C4 Fe1 69.01(15)
C3 C4 H4 126.0
C5 C4 H4 126.0
Fe1 C4 H4 127.5
C4 C5 C1 108.6(3)
C4 C5 Fe1 70.71(16)
C1 C5 Fe1 69.25(14)
C4 C5 H5 125.7
C1 C5 H5 125.7
Fe1 C5 H5 125.9
C7 C6 C10 107.6(2)
C7 C6 P1 123.06(18)
C10 C6 P1 129.2(2)
C7 C6 Fe1 69.34(13)
C10 C6 Fe1 69.46(13)
P1 C6 Fe1 129.71(11)
C8 C7 C6 108.0(3)
C8 C7 Fe1 69.89(16)
C6 C7 Fe1 69.73(14)
C8 C7 H7 126.0
C6 C7 H7 126.0
Fe1 C7 H7 126.0
C9 C8 C7 108.3(3)
C9 C8 Fe1 69.55(17)
C7 C8 Fe1 69.29(15)
C9 C8 H8 125.9
C7 C8 H8 125.9
Fe1 C8 H8 126.9
C8 C9 C10 108.4(2)
C8 C9 Fe1 69.86(16)
C10 C9 Fe1 69.80(14)
C8 C9 H9 125.8
C10 C9 H9 125.8
Fe1 C9 H9 126.1
C9 C10 C6 107.7(3)
C9 C10 Fe1 69.54(15)
C6 C10 Fe1 69.30(13)
C9 C10 H10 126.1
C6 C10 H10 126.1
Fe1 C10 H10 126.6
N1 C11 C1 121.1(2)
N1 C11 S1 119.96(17)
C1 C11 S1 118.89(17)
C17 C12 C13 118.8(2)
C17 C12 P1 118.72(17)
C13 C12 P1 122.34(17)
C14 C13 C12 120.2(2)
C14 C13 H13 119.9
C12 C13 H13 119.9
C15 C14 C13 120.4(2)
C15 C14 H14 119.8
C13 C14 H14 119.8
C14 C15 C16 119.9(2)
C14 C15 H15 120.1
C16 C15 H15 120.1
C15 C16 C17 120.1(2)
C15 C16 H16 120.0
C17 C16 H16 120.0
C16 C17 C12 120.7(2)
C16 C17 H17 119.6
C12 C17 H17 119.6
C19 C18 C23 118.8(2)
C19 C18 P1 119.25(17)
C23 C18 P1 121.92(19)
C18 C19 C20 120.4(2)
C18 C19 H19 119.8
C20 C19 H19 119.8
C21 C20 C19 120.2(3)
C21 C20 H20 119.9
C19 C20 H20 119.9
C20 C21 C22 120.1(3)
C20 C21 H21 120.0
C22 C21 H21 120.0
C21 C22 C23 120.2(3)
C21 C22 H22 119.9
C23 C22 H22 119.9
C22 C23 C18 120.3(3)
C22 C23 H23 119.8
C18 C23 H23 119.8
N1 C24 H24A 109.5
N1 C24 H24B 109.5
H24A C24 H24B 109.5
N1 C24 H24C 109.5
H24A C24 H24C 109.5
H24B C24 H24C 109.5
N1 C25 H25A 109.5
N1 C25 H25B 109.5
H25A C25 H25B 109.5
N1 C25 H25C 109.5
H25A C25 H25C 109.5
H25B C25 H25C 109.5
C53 Fe2 C52 40.82(10)
C53 Fe2 C57 112.51(10)
C52 Fe2 C57 107.10(10)
C53 Fe2 C56 149.43(10)
C52 Fe2 C56 120.37(9)
C57 Fe2 C56 41.38(8)
C53 Fe2 C55 68.82(10)
C52 Fe2 C55 69.17(10)
C57 Fe2 C55 173.06(10)
C56 Fe2 C55 134.85(9)
C53 Fe2 C54 41.03(10)
C52 Fe2 C54 68.98(10)
C57 Fe2 C54 144.46(9)
C56 Fe2 C54 169.34(10)
C55 Fe2 C54 40.63(9)
C53 Fe2 C58 101.26(10)
C52 Fe2 C58 124.93(11)
C57 Fe2 C58 40.75(10)
C56 Fe2 C58 68.98(9)
C55 Fe2 C58 146.19(10)
C54 Fe2 C58 110.82(10)
C53 Fe2 C60 163.13(10)
C52 Fe2 C60 156.03(9)
C57 Fe2 C60 69.01(10)
C56 Fe2 C60 41.05(9)
C55 Fe2 C60 111.84(10)
C54 Fe2 C60 128.43(10)
C58 Fe2 C60 68.45(10)
C53 Fe2 C59 123.26(10)
C52 Fe2 C59 161.98(10)
C57 Fe2 C59 68.45(11)
C56 Fe2 C59 68.63(9)
C55 Fe2 C59 116.95(11)
C54 Fe2 C59 103.98(11)
C58 Fe2 C59 40.47(11)
C60 Fe2 C59 40.47(9)
C53 Fe2 C51 68.73(10)
C52 Fe2 C51 41.16(9)
C57 Fe2 C51 132.58(10)
C56 Fe2 C51 114.37(9)
C55 Fe2 C51 40.88(9)
C54 Fe2 C51 68.57(10)
C58 Fe2 C51 165.98(11)
C60 Fe2 C51 123.58(9)
C59 Fe2 C51 153.36(10)
C61 S2 Cu 113.08(7)
C56 P2 C68 103.63(10)
C56 P2 C62 101.42(10)
C68 P2 C62 102.12(9)
C56 P2 Cu 114.38(7)
C68 P2 Cu 115.53(7)
C62 P2 Cu 117.69(7)
C61 N2 C74 122.0(2)
C61 N2 C75 124.7(2)
C74 N2 C75 113.0(2)
C55 C51 C52 107.2(2)
C55 C51 C61 124.3(2)
C52 C51 C61 128.3(2)
C55 C51 Fe2 68.63(13)
C52 C51 Fe2 68.36(13)
C61 C51 Fe2 132.11(15)
C53 C52 C51 107.8(2)
C53 C52 Fe2 69.33(15)
C51 C52 Fe2 70.49(13)
C53 C52 H52 126.1
C51 C52 H52 126.1
Fe2 C52 H52 125.7
C52 C53 C54 108.5(2)
C52 C53 Fe2 69.85(13)
C54 C53 Fe2 69.93(14)
C52 C53 H53 125.7
C54 C53 H53 125.7
Fe2 C53 H53 126.1
C55 C54 C53 108.0(2)
C55 C54 Fe2 69.65(13)
C53 C54 Fe2 69.04(13)
C55 C54 H54 126.0
C53 C54 H54 126.0
Fe2 C54 H54 126.9
C54 C55 C51 108.5(2)
C54 C55 Fe2 69.72(13)
C51 C55 Fe2 70.49(13)
C54 C55 H55 125.8
C51 C55 H55 125.8
Fe2 C55 H55 125.6
C60 C56 C57 107.4(2)
C60 C56 P2 124.05(16)
C57 C56 P2 128.41(18)
C60 C56 Fe2 70.05(13)
C57 C56 Fe2 69.23(12)
P2 C56 Fe2 128.71(12)
C58 C57 C56 107.8(2)
C58 C57 Fe2 69.85(14)
C56 C57 Fe2 69.39(12)
C58 C57 H57 126.1
C56 C57 H57 126.1
Fe2 C57 H57 126.2
C59 C58 C57 108.4(2)
C59 C58 Fe2 70.31(14)
C57 C58 Fe2 69.40(13)
C59 C58 H58 125.8
C57 C58 H58 125.8
Fe2 C58 H58 126.1
C58 C59 C60 108.5(2)
C58 C59 Fe2 69.22(15)
C60 C59 Fe2 69.66(14)
C58 C59 H59 125.8
C60 C59 H59 125.8
Fe2 C59 H59 126.9
C59 C60 C56 107.8(2)
C59 C60 Fe2 69.87(14)
C56 C60 Fe2 68.90(13)
C59 C60 H60 126.1
C56 C60 H60 126.1
Fe2 C60 H60 126.7
N2 C61 C51 118.3(2)
N2 C61 S2 121.06(17)
C51 C61 S2 120.45(17)
C63 C62 C67 118.7(2)
C63 C62 P2 123.32(17)
C67 C62 P2 117.94(17)
C62 C63 C64 120.0(2)
C62 C63 H63 120.0
C64 C63 H63 120.0
C65 C64 C63 120.6(2)
C65 C64 H64 119.7
C63 C64 H64 119.7
C66 C65 C64 119.8(2)
C66 C65 H65 120.1
C64 C65 H65 120.1
C65 C66 C67 120.4(3)
C65 C66 H66 119.8
C67 C66 H66 119.8
C66 C67 C62 120.6(2)
C66 C67 H67 119.7
C62 C67 H67 119.7
C69 C68 C73 118.8(2)
C69 C68 P2 119.38(16)
C73 C68 P2 121.84(17)
C70 C69 C68 120.8(2)
C70 C69 H69 119.6
C68 C69 H69 119.6
C71 C70 C69 119.9(2)
C71 C70 H70 120.0
C69 C70 H70 120.0
C70 C71 C72 119.9(2)
C70 C71 H71 120.0
C72 C71 H71 120.0
C71 C72 C73 120.3(2)
C71 C72 H72 119.8
C73 C72 H72 119.8
C72 C73 C68 120.2(2)
C72 C73 H73 119.9
C68 C73 H73 119.9
N2 C74 H74A 109.5
N2 C74 H74B 109.5
H74A C74 H74B 109.5
N2 C74 H74C 109.5
H74A C74 H74C 109.5
H74B C74 H74C 109.5
N2 C75 H75A 109.5
N2 C75 H75B 109.5
H75A C75 H75B 109.5
N2 C75 H75C 109.5
H75A C75 H75C 109.5
H75B C75 H75C 109.5
Cl82 C80 Cl81 111.01(15)
Cl82 C80 Cl83 109.75(14)
Cl81 C80 Cl83 110.44(14)
Cl82 C80 H80 108.5
Cl81 C80 H80 108.5
Cl83 C80 H80 108.5
Cl92 C90 Cl93 110.60(17)
Cl92 C90 Cl91 111.48(17)
Cl93 C90 Cl91 109.13(16)
Cl92 C90 H90 108.5
Cl93 C90 H90 108.5
Cl91 C90 H90 108.5
F1 B1 F4 114.2(3)
F1 B1 F2 110.5(3)
F4 B1 F2 107.2(3)
F1 B1 F3 108.6(3)
F4 B1 F3 108.8(3)
F2 B1 F3 107.3(3)

loop_
_geom_bond_atom_site_label_1
_geom_bond_atom_site_label_2
_geom_bond_distance
Cu P2 2.2636(5)
Cu P1 2.2841(6)
Cu S1 2.3866(6)
Cu S2 2.3952(6)
Fe1 C2 2.026(3)
Fe1 C7 2.037(3)
Fe1 C1 2.040(2)
Fe1 C9 2.041(3)
Fe1 C6 2.043(2)
Fe1 C10 2.045(2)
Fe1 C8 2.045(3)
Fe1 C5 2.046(2)
Fe1 C3 2.048(3)
Fe1 C4 2.068(3)
S1 C11 1.711(2)
P1 C6 1.803(2)
P1 C18 1.824(2)
P1 C12 1.829(2)
N1 C11 1.325(3)
N1 C24 1.469(3)
N1 C25 1.476(3)
C1 C5 1.435(4)
C1 C2 1.445(3)
C1 C11 1.472(3)
C2 C3 1.423(4)
C2 H2 0.9500
C3 C4 1.415(5)
C3 H3 0.9500
C4 C5 1.417(4)
C4 H4 0.9500
C5 H5 0.9500
C6 C7 1.427(3)
C6 C10 1.439(3)
C7 C8 1.424(4)
C7 H7 0.9500
C8 C9 1.417(5)
C8 H8 0.9500
C9 C10 1.420(4)
C9 H9 0.9500
C10 H10 0.9500
C12 C17 1.395(3)
C12 C13 1.398(3)
C13 C14 1.395(3)
C13 H13 0.9500
C14 C15 1.382(4)
C14 H14 0.9500
C15 C16 1.386(4)
C15 H15 0.9500
C16 C17 1.390(3)
C16 H16 0.9500
C17 H17 0.9500
C18 C19 1.388(3)
C18 C23 1.396(3)
C19 C20 1.392(3)
C19 H19 0.9500
C20 C21 1.375(4)
C20 H20 0.9500
C21 C22 1.379(5)
C21 H21 0.9500
C22 C23 1.385(4)
C22 H22 0.9500
C23 H23 0.9500
C24 H24A 0.9800
C24 H24B 0.9800
C24 H24C 0.9800
C25 H25A 0.9800
C25 H25B 0.9800
C25 H25C 0.9800
Fe2 C53 2.029(2)
Fe2 C52 2.036(2)
Fe2 C57 2.037(2)
Fe2 C56 2.039(2)
Fe2 C55 2.040(2)
Fe2 C54 2.041(2)
Fe2 C58 2.043(2)
Fe2 C60 2.055(2)
Fe2 C59 2.057(3)
Fe2 C51 2.065(2)
S2 C61 1.714(2)
P2 C56 1.804(2)
P2 C68 1.820(2)
P2 C62 1.828(2)
N2 C61 1.323(3)
N2 C74 1.464(3)
N2 C75 1.471(3)
C51 C55 1.434(3)
C51 C52 1.442(3)
C51 C61 1.474(3)
C52 C53 1.418(3)
C52 H52 0.9500
C53 C54 1.426(4)
C53 H53 0.9500
C54 C55 1.417(3)
C54 H54 0.9500
C55 H55 0.9500
C56 C60 1.435(3)
C56 C57 1.440(3)
C57 C58 1.420(4)
C57 H57 0.9500
C58 C59 1.418(4)
C58 H58 0.9500
C59 C60 1.422(3)
C59 H59 0.9500
C60 H60 0.9500
C62 C63 1.395(3)
C62 C67 1.398(3)
C63 C64 1.398(3)
C63 H63 0.9500
C64 C65 1.380(4)
C64 H64 0.9500
C65 C66 1.379(4)
C65 H65 0.9500
C66 C67 1.389(3)
C66 H66 0.9500
C67 H67 0.9500
C68 C69 1.391(3)
C68 C73 1.401(3)
C69 C70 1.388(3)
C69 H69 0.9500
C70 C71 1.386(3)
C70 H70 0.9500
C71 C72 1.386(4)
C71 H71 0.9500
C72 C73 1.388(3)
C72 H72 0.9500
C73 H73 0.9500
C74 H74A 0.9800
C74 H74B 0.9800
C74 H74C 0.9800
C75 H75A 0.9800
C75 H75B 0.9800
C75 H75C 0.9800
C80 Cl82 1.751(3)
C80 Cl81 1.753(3)
C80 Cl83 1.756(3)
C80 H80 1.0000
C90 Cl92 1.740(3)
C90 Cl93 1.744(3)
C90 Cl91 1.755(3)
C90 H90 1.0000
B1 F1 1.341(4)
B1 F4 1.382(4)
B1 F2 1.396(4)
B1 F3 1.398(5)
